data_7227858
loop_
_publ_author_name
'Rodr\'iguez-Di\'eguez, Antonio'
'P\'erez-Y\'a\~nez, Sonia'
'Ruiz-Rubio, Leire'
'Seco, Jose M.'
'Cepeda, Javier'

_publ_section_title
;
 From isolated to 2D coordination polymers based on 6-aminonicotinate and
 3d-metal ions: towards field-induced single-ion-magnets
;
_journal_issue 16
_journal_name_full CrystEngComm
_journal_page_first 2229
_journal_paper_doi 10.1039/C7CE00234C
_journal_volume 19
_journal_year 2017
_chemical_formula_moiety 'C12 H10 Co N4 O4, H2 O'
_chemical_formula_sum 'C12 H12 Co N4 O5'
_chemical_formula_weight 351.19
_chemical_name_systematic Poly{[bis(mu-6-aminopyridine-3-carboxylato-kN:kO)cobalt(II)]hydrate}
_space_group_crystal_system monoclinic
_space_group_IT_number 15
_space_group_name_Hall '-C 2yc'
_space_group_name_H-M_alt 'C 1 2/c 1'
_symmetry_space_group_name_Hall '-C 2yc'
_symmetry_space_group_name_H-M 'C 1 2/c 1'
_atom_sites_solution_hydrogens geom
_atom_sites_solution_primary direct
_atom_sites_solution_secondary difmap
_audit_creation_method SHELXL-2014
_audit_update_record
;
2017-02-02 deposited with the CCDC.
2017-03-15 downloaded from the CCDC.
;
_cell_angle_alpha 90
_cell_angle_beta 117.124(7)
_cell_angle_gamma 90
_cell_formula_units_Z 8
_cell_length_a 26.181(6)
_cell_length_b 7.8600(18)
_cell_length_c 15.687(3)
_cell_measurement_reflns_used 5844
_cell_measurement_temperature 100(2)
_cell_measurement_theta_max 23.329
_cell_measurement_theta_min 2.630
_cell_volume 2873.1(11)
_computing_cell_refinement
;
CrysAlisPro, Agilent Technologies,
Version 1.171.35.15 (release 03-08-2011 CrysAlis171 .NET)
(compiled Aug  3 2011,13:03:54)
;
_computing_data_collection
;
CrysAlisPro, Agilent Technologies,
Version 1.171.35.15 (release 03-08-2011 CrysAlis171 .NET)
(compiled Aug  3 2011,13:03:54)
;
_computing_data_reduction
;
CrysAlisPro, Agilent Technologies,
Version 1.171.35.15 (release 03-08-2011 CrysAlis171 .NET)
(compiled Aug  3 2011,13:03:54)
;
_computing_molecular_graphics 'Ortep-3 (Farrugia, 1997)'
_computing_publication_material 'WinGX (Farrugia, 1999)'
_computing_structure_refinement 'SHELXL-2014 (Sheldrick, 2014)'
_computing_structure_solution 'Sir92 (Altomare et al., 1993)'
_diffrn_ambient_temperature 100(2)
_diffrn_detector_area_resol_mean 16.2439
_diffrn_measured_fraction_theta_full 0.978
_diffrn_measured_fraction_theta_max 0.976
_diffrn_measurement_device_type 'Bruker Venture'
_diffrn_measurement_method \w
_diffrn_radiation_monochromator graphite
_diffrn_radiation_source 'fine-focus sealed tube'
_diffrn_radiation_type MoK\a
_diffrn_radiation_wavelength 0.71073
_diffrn_reflns_av_R_equivalents 0.1044
_diffrn_reflns_av_unetI/netI 0.1045
_diffrn_reflns_Laue_measured_fraction_full 0.978
_diffrn_reflns_Laue_measured_fraction_max 0.976
_diffrn_reflns_limit_h_max 28
_diffrn_reflns_limit_h_min -28
_diffrn_reflns_limit_k_max 8
_diffrn_reflns_limit_k_min -7
_diffrn_reflns_limit_l_max 16
_diffrn_reflns_limit_l_min -17
_diffrn_reflns_number 5844
_diffrn_reflns_point_group_measured_fraction_full 0.978
_diffrn_reflns_point_group_measured_fraction_max 0.976
_diffrn_reflns_theta_full 23.250
_diffrn_reflns_theta_max 23.331
_diffrn_reflns_theta_min 2.630
_exptl_absorpt_coefficient_mu 1.224
_exptl_absorpt_correction_T_max 0.961
_exptl_absorpt_correction_T_min 0.924
_exptl_absorpt_correction_type numerical
_exptl_absorpt_process_details
;
CrysAlisPro, Agilent Technologies,
Version 1.171.35.15 (release 03-08-2011 CrysAlis171 .NET)
(compiled Aug  3 2011,13:03:54)
Analytical numeric absorption correction using a multifaceted crystal
model based on expressions derived by R.C. Clark & J.S. Reid.
(Clark, R. C. & Reid, J. S. (1995). Acta Cryst. A51, 887-897)
;
_exptl_crystal_colour 'bright purple'
_exptl_crystal_density_diffrn 1.624
_exptl_crystal_density_method none
_exptl_crystal_description cubic
_exptl_crystal_F_000 1432
_exptl_crystal_preparation ', Magnetic properties'
_exptl_crystal_size_max 0.09
_exptl_crystal_size_mid 0.05
_exptl_crystal_size_min 0.03
_refine_diff_density_max 0.969
_refine_diff_density_min -0.808
_refine_diff_density_rms 0.143
_refine_ls_extinction_method none
_refine_ls_goodness_of_fit_ref 1.140
_refine_ls_hydrogen_treatment constr
_refine_ls_matrix_type full
_refine_ls_number_parameters 199
_refine_ls_number_reflns 2036
_refine_ls_number_restraints 0
_refine_ls_restrained_S_all 1.131
_refine_ls_R_factor_all 0.1430
_refine_ls_R_factor_gt 0.0956
_refine_ls_shift/su_max 0.000
_refine_ls_shift/su_mean 0.000
_refine_ls_structure_factor_coef Fsqd
_refine_ls_weighting_details 'w=1/[\s^2^(Fo^2^)+(0.0528P)^2^+85.8291P] where P=(Fo^2^+2Fc^2^)/3'
_refine_ls_weighting_scheme calc
_refine_ls_wR_factor_gt 0.1918
_refine_ls_wR_factor_ref 0.2100
_reflns_Friedel_coverage 0.000
_reflns_number_gt 1400
_reflns_number_total 2036
_reflns_threshold_expression 'I > 2\s(I)'
_cod_data_source_file c7ce00234c2.cif
_cod_data_source_block Compound5
_cod_depositor_comments 'Adding full bibliography for 7227857--7227860.cif.'
_cod_database_code 7227858
_shelx_space_group_comment
;
The symmetry employed for this shelxl refinement is uniquely defined
by the following loop, which should always be used as a source of
symmetry information in preference to the above space-group names.
They are only intended as comments.
;
_shelxl_version_number 2014-3

loop_
_space_group_symop_operation_xyz
'x, y, z'
'-x, y, -z+1/2'
'x+1/2, y+1/2, z'
'-x+1/2, y+1/2, -z+1/2'
'-x, -y, -z'
'x, -y, z-1/2'
'-x+1/2, -y+1/2, -z'
'x+1/2, -y+1/2, z-1/2'

loop_
_atom_site_label
_atom_site_type_symbol
_atom_site_fract_x
_atom_site_fract_y
_atom_site_fract_z
_atom_site_U_iso_or_equiv
_atom_site_adp_type
_atom_site_occupancy
_atom_site_site_symmetry_order
_atom_site_calc_flag
_atom_site_refinement_flags_posn
_atom_site_refinement_flags_adp
Co1 Co 0.36449(6) 0.04035(19) 0.15938(10) 0.0134(5) Uani 1 1 d . .
N1A N 0.4140(4) -0.1681(11) 0.2292(6) 0.014(2) Uani 1 1 d . .
C2A C 0.3928(4) -0.3201(12) 0.1937(8) 0.009(2) Uani 1 1 d . .
H2A H 0.3587 -0.3219 0.1370 0.011 Uiso 1 1 calc R U
C3A C 0.4165(4) -0.4758(13) 0.2327(7) 0.011(2) Uani 1 1 d . .
C4A C 0.4686(4) -0.4717(15) 0.3183(8) 0.021(3) Uani 1 1 d . .
H4A H 0.4871 -0.5723 0.3472 0.025 Uiso 1 1 calc R U
C5A C 0.4922(5) -0.3139(13) 0.3592(8) 0.016(3) Uani 1 1 d . .
H5A H 0.5259 -0.3098 0.4165 0.019 Uiso 1 1 calc R U
C6A C 0.4649(5) -0.1617(14) 0.3136(9) 0.021(3) Uani 1 1 d . .
C7A C 0.3902(5) -0.6345(14) 0.1855(8) 0.013(2) Uani 1 1 d . .
O72A O 0.3421(3) -0.6396(9) 0.1169(6) 0.025(2) Uani 1 1 d . .
O71A O 0.4198(3) -0.7724(9) 0.2213(5) 0.0185(19) Uani 1 1 d . .
N8A N 0.4881(4) -0.0077(10) 0.3517(6) 0.014(2) Uani 1 1 d . .
H8A1 H 0.4712 0.0845 0.3233 0.017 Uiso 1 1 calc R U
H8A2 H 0.5197 -0.0028 0.4040 0.017 Uiso 1 1 calc R U
N1B N 0.3107(3) 0.0470(11) 0.2226(6) 0.0132(19) Uani 1 1 d . .
C2B C 0.3372(4) 0.0313(14) 0.3198(7) 0.016(2) Uani 1 1 d . .
H2B H 0.3768 0.0166 0.3506 0.020 Uiso 1 1 calc R U
C3B C 0.3095(4) 0.0359(14) 0.3742(7) 0.013(2) Uani 1 1 d . .
C4B C 0.2494(5) 0.0591(16) 0.3277(8) 0.025(3) Uani 1 1 d . .
H4B H 0.2289 0.0646 0.3630 0.030 Uiso 1 1 calc R U
C5B C 0.2219(5) 0.0732(18) 0.2310(8) 0.033(4) Uani 1 1 d . .
H5B H 0.1822 0.0858 0.1995 0.040 Uiso 1 1 calc R U
C6B C 0.2531(4) 0.0688(14) 0.1779(8) 0.019(3) Uani 1 1 d . .
C7B C 0.3408(4) 0.0103(12) 0.4793(8) 0.014(2) Uani 1 1 d . .
O71B O 0.3129(3) 0.0284(10) 0.5274(5) 0.0212(18) Uani 1 1 d . .
O72B O 0.3924(3) -0.0223(10) 0.5178(5) 0.0219(18) Uani 1 1 d . .
N8B N 0.2264(4) 0.0831(12) 0.0826(7) 0.031(3) Uani 1 1 d . .
H8B1 H 0.2458 0.0784 0.0508 0.037 Uiso 1 1 calc R U
H8B2 H 0.1898 0.0970 0.0531 0.037 Uiso 1 1 calc R U
O1W O 0.0898(5) 0.1266(14) 0.0169(8) 0.065(3) Uani 1 1 d . .
H11W H 0.0654 0.1344 0.0403 0.097 Uiso 1 1 d . U
H12W H 0.0975 0.2332 0.0133 0.097 Uiso 1 1 d . U

loop_
_atom_site_aniso_label
_atom_site_aniso_U_11
_atom_site_aniso_U_22
_atom_site_aniso_U_33
_atom_site_aniso_U_23
_atom_site_aniso_U_13
_atom_site_aniso_U_12
Co1 0.0130(8) 0.0227(8) 0.0065(8) 0.0001(7) 0.0061(6) 0.0016(8)
N1A 0.012(5) 0.018(5) 0.017(6) 0.003(4) 0.012(5) -0.002(4)
C2A 0.009(2) 0.009(3) 0.009(3) 0.0000(10) 0.0041(14) -0.0002(10)
C3A 0.018(6) 0.006(6) 0.014(6) -0.001(5) 0.011(5) -0.002(5)
C4A 0.023(6) 0.014(6) 0.028(7) 0.008(5) 0.015(6) 0.005(5)
C5A 0.020(6) 0.014(6) 0.004(6) 0.003(5) -0.003(5) 0.003(5)
C6A 0.022(7) 0.010(6) 0.040(9) 0.004(5) 0.022(7) 0.004(5)
C7A 0.018(6) 0.015(7) 0.009(7) 0.001(5) 0.007(6) 0.003(5)
O72A 0.032(5) 0.014(5) 0.026(5) 0.004(4) 0.011(5) 0.006(4)
O71A 0.015(4) 0.009(4) 0.025(5) 0.005(3) 0.003(4) 0.006(3)
N8A 0.015(3) 0.012(3) 0.015(3) 0.0000(18) 0.0048(19) 0.0000(18)
N1B 0.011(4) 0.017(5) 0.013(5) -0.003(4) 0.006(4) 0.005(4)
C2B 0.011(5) 0.027(6) 0.010(6) 0.005(5) 0.003(5) 0.003(5)
C3B 0.013(2) 0.013(2) 0.013(2) -0.0001(10) 0.0059(14) -0.0002(10)
C4B 0.021(6) 0.036(8) 0.016(7) 0.002(6) 0.008(6) -0.002(6)
C5B 0.013(6) 0.078(11) 0.011(7) 0.003(6) 0.008(5) 0.009(6)
C6B 0.020(3) 0.020(3) 0.019(3) 0.0001(10) 0.0090(15) 0.0001(10)
C7B 0.015(3) 0.014(3) 0.014(3) 0.0002(10) 0.0065(15) -0.0002(10)
O71B 0.024(4) 0.034(5) 0.007(4) 0.001(4) 0.008(4) -0.002(4)
O72B 0.019(4) 0.028(5) 0.012(4) 0.001(3) 0.001(3) 0.003(4)
N8B 0.029(3) 0.034(3) 0.029(3) -0.0004(19) 0.014(2) 0.0020(19)
O1W 0.074(7) 0.055(7) 0.071(8) -0.008(6) 0.038(7) -0.004(6)

loop_
_atom_type_symbol
_atom_type_description
_atom_type_scat_dispersion_real
_atom_type_scat_dispersion_imag
_atom_type_scat_source
C C 0.0033 0.0016 'International Tables Vol C Tables 4.2.6.8 and 6.1.1.4'
H H 0.0000 0.0000 'International Tables Vol C Tables 4.2.6.8 and 6.1.1.4'
N N 0.0061 0.0033 'International Tables Vol C Tables 4.2.6.8 and 6.1.1.4'
O O 0.0106 0.0060 'International Tables Vol C Tables 4.2.6.8 and 6.1.1.4'
Co Co 0.3494 0.9721 'International Tables Vol C Tables 4.2.6.8 and 6.1.1.4'

loop_
_geom_angle_atom_site_label_1
_geom_angle_atom_site_label_2
_geom_angle_atom_site_label_3
_geom_angle
_geom_angle_site_symmetry_1
_geom_angle_site_symmetry_3
O71B Co1 O71A 136.0(3) 6 1_565
O71B Co1 N1B 102.8(3) 6 .
O71A Co1 N1B 104.6(3) 1_565 .
O71B Co1 N1A 107.8(3) 6 .
O71A Co1 N1A 100.8(3) 1_565 .
N1B Co1 N1A 99.6(3) . .
C2A N1A C6A 118.0(9) . .
C2A N1A Co1 116.7(7) . .
C6A N1A Co1 125.1(7) . .
N1A C2A C3A 126.4(11) . .
N1A C2A H2A 116.8 . .
C3A C2A H2A 116.8 . .
C2A C3A C4A 116.4(10) . .
C2A C3A C7A 121.4(10) . .
C4A C3A C7A 122.2(10) . .
C5A C4A C3A 119.2(10) . .
C5A C4A H4A 120.4 . .
C3A C4A H4A 120.4 . .
C4A C5A C6A 120.2(11) . .
C4A C5A H5A 119.9 . .
C6A C5A H5A 119.9 . .
N8A C6A N1A 119.5(9) . .
N8A C6A C5A 120.6(11) . .
N1A C6A C5A 119.8(10) . .
O72A C7A O71A 121.4(10) . .
O72A C7A C3A 122.2(10) . .
O71A C7A C3A 116.3(10) . .
C7A O71A Co1 104.4(7) . 1_545
C6A N8A H8A1 120.0 . .
C6A N8A H8A2 120.0 . .
H8A1 N8A H8A2 120.0 . .
C6B N1B C2B 118.1(8) . .
C6B N1B Co1 126.8(7) . .
C2B N1B Co1 115.1(6) . .
C3B C2B N1B 123.9(9) . .
C3B C2B H2B 118.0 . .
N1B C2B H2B 118.0 . .
C2B C3B C4B 118.1(10) . .
C2B C3B C7B 121.0(9) . .
C4B C3B C7B 120.9(9) . .
C5B C4B C3B 119.1(10) . .
C5B C4B H4B 120.5 . .
C3B C4B H4B 120.5 . .
C4B C5B C6B 120.4(11) . .
C4B C5B H5B 119.8 . .
C6B C5B H5B 119.8 . .
N8B C6B N1B 118.8(9) . .
N8B C6B C5B 120.8(10) . .
N1B C6B C5B 120.4(10) . .
O72B C7B O71B 122.0(10) . .
O72B C7B C3B 120.1(9) . .
O71B C7B C3B 117.8(9) . .
C7B O71B Co1 106.8(6) . 6_556
C6B N8B H8B1 120.0 . .
C6B N8B H8B2 120.0 . .
H8B1 N8B H8B2 120.0 . .
H11W O1W H12W 101.2 . .

loop_
_geom_bond_atom_site_label_1
_geom_bond_atom_site_label_2
_geom_bond_distance
_geom_bond_site_symmetry_2
Co1 O71B 1.963(7) 6
Co1 O71A 1.980(7) 1_565
Co1 N1B 2.061(7) .
Co1 N1A 2.067(9) .
N1A C2A 1.328(13) .
N1A C6A 1.386(14) .
C2A C3A 1.383(14) .
C2A H2A 0.9300 .
C3A C4A 1.412(15) .
C3A C7A 1.454(15) .
C4A C5A 1.403(15) .
C4A H4A 0.9300 .
C5A C6A 1.410(15) .
C5A H5A 0.9300 .
C6A N8A 1.364(14) .
C7A O72A 1.228(12) .
C7A O71A 1.301(13) .
O71A Co1 1.980(7) 1_545
N8A H8A1 0.8600 .
N8A H8A2 0.8600 .
N1B C6B 1.353(13) .
N1B C2B 1.363(13) .
C2B C3B 1.349(13) .
C2B H2B 0.9300 .
C3B C4B 1.412(14) .
C3B C7B 1.483(15) .
C4B C5B 1.356(15) .
C4B H4B 0.9300 .
C5B C6B 1.407(15) .
C5B H5B 0.9300 .
C6B N8B 1.335(14) .
C7B O72B 1.229(12) .
C7B O71B 1.277(12) .
O71B Co1 1.963(7) 6_556
N8B H8B1 0.8600 .
N8B H8B2 0.8600 .
O1W H11W 0.8717 .
O1W H12W 0.8690 .

loop_
_geom_hbond_atom_site_label_D
_geom_hbond_atom_site_label_H
_geom_hbond_atom_site_label_A
_geom_hbond_distance_DH
_geom_hbond_distance_HA
_geom_hbond_distance_DA
_geom_hbond_angle_DHA
_geom_hbond_site_symmetry_A
O1W H12W O72B 0.87 2.03 2.891(13) 170.9 4
N8A H8A1 O71A 0.86 1.92 2.733(11) 157.8 1_565
N8A H8A2 O72B 0.86 2.07 2.862(11) 153.7 5_656
N8B H8B2 O1W 0.86 2.42 3.256(14) 163.2 .
N8B H8B1 O71B 0.86 2.12 2.904(12) 150.5 6
